data_7221598
loop_
_publ_author_name
'Nandi, Ganesh C.'
'Kota, Sudhakar R.'
'Wakchaure, Prasad B.'
'Chinthakindi, Praveen K.'
'Govender, Thavendran'
'Kruger, Hendrick G.'
'Naicker, Tricia'
'Arvidsson, Per I.'

_publ_section_title
;
 Pd-catalyzed C--N coupling of vinylbromides and sulfonimidamides: a
 facile synthesis of N&#x2032;-vinylsulfonimidamides
;
_journal_issue 76
_journal_name_full 'RSC Adv.'
_journal_page_first 62084
_journal_paper_doi 10.1039/C5RA10939F
_journal_volume 5
_journal_year 2015
_chemical_absolute_configuration unk
_chemical_formula_moiety 'C19 H22 N2 O3 S'
_chemical_formula_sum 'C19 H22 N2 O3 S'
_chemical_formula_weight 358.44
_chemical_name_systematic
;
 ?
;
_space_group_IT_number 88
_symmetry_cell_setting tetragonal
_symmetry_Int_Tables_number 88
_symmetry_space_group_name_Hall '-I 4ad'
_symmetry_space_group_name_H-M 'I 41/a :2'
_atom_sites_solution_hydrogens geom
_audit_conform_dict_location ftp://ftp.iucr.org/pub/cif_core.dic
_audit_conform_dict_name cif_core.dic
_audit_conform_dict_version 2.4.3
_audit_creation_date 2014-09-09T14:26:00-00:00
_audit_creation_method 'WinGX routine CIF_UPDATE'
_audit_update_record
;
2015-02-16 deposited with the CCDC.
2015-07-13 downloaded from the CCDC.
;
_cell_angle_alpha 90
_cell_angle_beta 90
_cell_angle_gamma 90
_cell_formula_units_Z 16
_cell_length_a 29.160(4)
_cell_length_b 29.160(4)
_cell_length_c 8.7046(16)
_cell_measurement_reflns_used 51827
_cell_measurement_temperature 100(2)
_cell_measurement_theta_max 28.31
_cell_measurement_theta_min 1.397
_cell_measurement_wavelength 0.71073
_cell_volume 7402(2)
_computing_cell_refinement 'SAINT-plus (Bruker, 2008)'
_computing_data_collection 'APEX2 (Bruker, 2008)'
_computing_data_reduction 'SAINT-Plus and XPREP (Bruker, 2008)'
_computing_molecular_graphics 'ORTEP3 (Farrugia, 2012)'
_computing_publication_material 'WinGX (Farrugia, 2012)'
_computing_structure_refinement 'SHELXL-2013 (Sheldrick, 2013)'
_computing_structure_solution 'SHELXL-2013 (Sheldrick, 2013)'
_diffrn_ambient_temperature 100(2)
_diffrn_measured_fraction_theta_full 1
_diffrn_measured_fraction_theta_max 0.992
_diffrn_measurement_device_type 'Bruker Smart ApexII CCD'
_diffrn_measurement_method '\f and \w scans'
_diffrn_radiation_probe x-ray
_diffrn_radiation_type MoK\a
_diffrn_radiation_wavelength 0.71073
_diffrn_reflns_av_R_equivalents 0.0552
_diffrn_reflns_Laue_measured_fraction_full 1
_diffrn_reflns_Laue_measured_fraction_max 0.992
_diffrn_reflns_limit_h_max 38
_diffrn_reflns_limit_h_min -32
_diffrn_reflns_limit_k_max 38
_diffrn_reflns_limit_k_min -37
_diffrn_reflns_limit_l_max 11
_diffrn_reflns_limit_l_min -11
_diffrn_reflns_number 51827
_diffrn_reflns_point_group_measured_fraction_full 1
_diffrn_reflns_point_group_measured_fraction_max 0.992
_diffrn_reflns_theta_full 25.242
_diffrn_reflns_theta_max 28.213
_diffrn_reflns_theta_min 1.397
_diffrn_source graphite
_exptl_absorpt_coefficient_mu 0.195
_exptl_absorpt_correction_T_max 0.962
_exptl_absorpt_correction_T_min 0.92
_exptl_absorpt_correction_type multi-scan
_exptl_absorpt_process_details 'SADABS (Bruker, 2012)'
_exptl_crystal_colour colourless
_exptl_crystal_density_diffrn 1.287
_exptl_crystal_density_method 'not measured'
_exptl_crystal_description block
_exptl_crystal_F_000 3040
_exptl_crystal_size_max 0.43
_exptl_crystal_size_mid 0.22
_exptl_crystal_size_min 0.2
_refine_diff_density_max 0.296
_refine_diff_density_min -0.352
_refine_diff_density_rms 0.045
_refine_ls_extinction_method none
_refine_ls_goodness_of_fit_ref 1.085
_refine_ls_hydrogen_treatment constr
_refine_ls_matrix_type full
_refine_ls_number_constraints 0
_refine_ls_number_parameters 226
_refine_ls_number_reflns 4530
_refine_ls_number_restraints 0
_refine_ls_restrained_S_all 1.085
_refine_ls_R_factor_all 0.057
_refine_ls_R_factor_gt 0.0478
_refine_ls_shift/su_max 0.002
_refine_ls_shift/su_mean 0
_refine_ls_structure_factor_coef Fsqd
_refine_ls_weighting_details 'w=1/[\s^2^(Fo^2^)+(0.0586P)^2^+6.2649P] where P=(Fo^2^+2Fc^2^)/3'
_refine_ls_weighting_scheme calc
_refine_ls_wR_factor_gt 0.1251
_refine_ls_wR_factor_ref 0.1324
_reflns_number_gt 3851
_reflns_number_total 4530
_reflns_threshold_expression 'I > 2\s(I)'
_cod_data_source_file c5ra10939f2.cif
_cod_data_source_block shelx
_cod_original_sg_symbol_H-M 'I 41/a'
_cod_database_code 7221598
_shelx_estimated_absorpt_t_min 0.921
_shelx_estimated_absorpt_t_max 0.962

loop_
_symmetry_equiv_pos_as_xyz
'x, y, z'
'-y+1/4, x+3/4, z+3/4'
'y+1/4, -x+1/4, z+1/4'
'-x, -y+1/2, z'
'x+1/2, y+1/2, z+1/2'
'-y+3/4, x+5/4, z+5/4'
'y+3/4, -x+3/4, z+3/4'
'-x+1/2, -y+1, z+1/2'
'-x, -y, -z'
'y-1/4, -x-3/4, -z-3/4'
'-y-1/4, x-1/4, -z-1/4'
'x, y-1/2, -z'
'-x+1/2, -y+1/2, -z+1/2'
'y+1/4, -x-1/4, -z-1/4'
'-y+1/4, x+1/4, -z+1/4'
'x+1/2, y, -z+1/2'

loop_
_atom_site_label
_atom_site_type_symbol
_atom_site_fract_x
_atom_site_fract_y
_atom_site_fract_z
_atom_site_U_iso_or_equiv
_atom_site_adp_type
_atom_site_occupancy
_atom_site_calc_flag
C1 C 0.56388(7) -0.02470(7) 0.8838(3) 0.0529(5) Uani 1 d
H1A H 0.5662 -0.0584 0.8967 0.064 Uiso 1 calc
H1B H 0.5668 -0.0104 0.9865 0.064 Uiso 1 calc
C2 C 0.60260(6) -0.00824(6) 0.7821(2) 0.0448(4) Uani 1 d
H2A H 0.6325 -0.0158 0.8294 0.054 Uiso 1 calc
H2B H 0.6009 -0.0233 0.6804 0.054 Uiso 1 calc
C3 C 0.63185(7) 0.14087(6) 0.8542(2) 0.0464(4) Uani 1 d
H3 H 0.6502 0.1274 0.9322 0.056 Uiso 1 calc
C4 C 0.60692(7) 0.17732(6) 0.8882(2) 0.0469(4) Uani 1 d
H4 H 0.5873 0.1886 0.8099 0.056 Uiso 1 calc
C5 C 0.60656(6) 0.20205(6) 1.0352(2) 0.0415(4) Uani 1 d
C6 C 0.63771(6) 0.19392(6) 1.1534(2) 0.0457(4) Uani 1 d
H6 H 0.6611 0.1716 1.1387 0.055 Uiso 1 calc
C7 C 0.63567(7) 0.21745(6) 1.2920(2) 0.0459(4) Uani 1 d
H7 H 0.6574 0.2113 1.3707 0.055 Uiso 1 calc
C8 C 0.60159(6) 0.25003(6) 1.3146(2) 0.0438(4) Uani 1 d
C9 C 0.62426(8) 0.26289(9) 1.5738(3) 0.0640(6) Uani 1 d
H9A H 0.6171 0.283 1.6608 0.096 Uiso 1 calc
H9B H 0.6566 0.2666 1.5453 0.096 Uiso 1 calc
H9C H 0.6186 0.2309 1.6028 0.096 Uiso 1 calc
C10 C 0.64756(10) 0.03302(10) 0.1925(2) 0.0713(7) Uani 1 d
H10 H 0.6481 0.0243 0.0873 0.086 Uiso 1 calc
C11 C 0.62390(9) 0.07133(10) 0.2367(3) 0.0679(6) Uani 1 d
H11 H 0.6084 0.0891 0.1614 0.082 Uiso 1 calc
C12 C 0.62214(7) 0.08465(8) 0.3900(2) 0.0538(5) Uani 1 d
H12 H 0.6055 0.1111 0.4205 0.065 Uiso 1 calc
C13 C 0.64536(6) 0.05815(6) 0.4970(2) 0.0425(4) Uani 1 d
C14 C 0.57326(7) 0.23557(6) 1.0615(2) 0.0506(4) Uani 1 d
H14 H 0.5518 0.2424 0.9825 0.061 Uiso 1 calc
C15 C 0.57051(7) 0.25898(7) 1.1983(2) 0.0519(5) Uani 1 d
H15 H 0.5472 0.2813 1.213 0.062 Uiso 1 calc
C16 C 0.51591(7) 0.03473(7) 0.8063(3) 0.0592(6) Uani 1 d
H16A H 0.5182 0.049 0.9092 0.071 Uiso 1 calc
H16B H 0.4853 0.0421 0.7638 0.071 Uiso 1 calc
C17 C 0.55272(6) 0.05447(6) 0.7024(2) 0.0485(4) Uani 1 d
H17A H 0.5493 0.0421 0.5971 0.058 Uiso 1 calc
H17B H 0.5498 0.0883 0.6976 0.058 Uiso 1 calc
C18 C 0.66976(9) 0.01954(7) 0.4543(2) 0.0580(5) Uani 1 d
H18 H 0.6857 0.0019 0.5289 0.07 Uiso 1 calc
C19 C 0.67055(11) 0.00699(9) 0.2996(3) 0.0721(7) Uani 1 d
H19 H 0.687 -0.0195 0.2682 0.087 Uiso 1 calc
N1 N 0.59798(5) 0.04175(5) 0.76503(16) 0.0385(3) Uani 1 d
N2 N 0.63214(6) 0.12113(5) 0.70445(17) 0.0475(4) Uani 1 d
O1 O 0.52039(5) -0.01359(5) 0.82056(18) 0.0563(4) Uani 1 d
O2 O 0.59614(5) 0.27470(5) 1.44717(17) 0.0574(4) Uani 1 d
O3 O 0.68177(5) 0.05020(5) 0.77150(15) 0.0506(3) Uani 1 d
S1 S 0.64258(2) 0.07017(2) 0.69566(5) 0.03931(13) Uani 1 d

loop_
_atom_site_aniso_label
_atom_site_aniso_U_11
_atom_site_aniso_U_22
_atom_site_aniso_U_33
_atom_site_aniso_U_23
_atom_site_aniso_U_13
_atom_site_aniso_U_12
C1 0.0552(11) 0.0438(10) 0.0599(12) 0.0208(9) -0.0031(9) -0.0063(8)
C2 0.0495(10) 0.0353(8) 0.0497(10) 0.0053(7) -0.0022(8) 0.0002(7)
C3 0.0600(11) 0.0416(9) 0.0377(9) 0.0010(7) 0.0070(8) -0.0103(8)
C4 0.0546(11) 0.0444(9) 0.0418(9) 0.0024(8) 0.0021(8) -0.0095(8)
C5 0.0483(9) 0.0355(8) 0.0408(9) 0.0031(7) 0.0055(7) -0.0072(7)
C6 0.0467(9) 0.0418(9) 0.0487(10) -0.0034(8) 0.0066(8) 0.0052(7)
C7 0.0480(10) 0.0451(9) 0.0447(9) -0.0032(8) 0.0018(8) 0.0080(8)
C8 0.0463(9) 0.0385(9) 0.0466(10) -0.0009(7) 0.0081(8) 0.0024(7)
C9 0.0714(14) 0.0732(14) 0.0475(11) -0.0148(10) 0.0037(10) 0.0166(11)
C10 0.0930(18) 0.0885(18) 0.0323(9) -0.0093(11) 0.0060(10) -0.0293(14)
C11 0.0735(15) 0.0935(18) 0.0368(10) 0.0101(11) -0.0035(10) -0.0158(13)
C12 0.0599(12) 0.0627(12) 0.0390(9) 0.0080(9) 0.0024(8) -0.0060(9)
C13 0.0538(10) 0.0437(9) 0.0301(8) -0.0011(7) 0.0039(7) -0.0130(8)
C14 0.0528(11) 0.0455(10) 0.0534(11) 0.0071(8) -0.0038(9) 0.0034(8)
C15 0.0533(11) 0.0446(10) 0.0577(11) 0.0024(9) 0.0025(9) 0.0115(8)
C16 0.0504(11) 0.0486(11) 0.0786(15) 0.0236(10) 0.0130(10) 0.0022(8)
C17 0.0470(10) 0.0418(9) 0.0568(11) 0.0179(8) 0.0045(8) 0.0013(7)
C18 0.0829(15) 0.0520(11) 0.0391(10) -0.0027(8) 0.0065(10) 0.0004(10)
C19 0.109(2) 0.0621(14) 0.0452(12) -0.0154(10) 0.0134(12) -0.0075(13)
N1 0.0435(8) 0.0342(7) 0.0377(7) 0.0058(6) 0.0043(6) -0.0035(6)
N2 0.0652(10) 0.0392(8) 0.0382(8) -0.0001(6) 0.0077(7) -0.0131(7)
O1 0.0491(7) 0.0464(7) 0.0734(10) 0.0222(7) -0.0027(7) -0.0079(6)
O2 0.0616(9) 0.0580(8) 0.0528(8) -0.0123(6) 0.0056(7) 0.0183(7)
O3 0.0477(7) 0.0650(9) 0.0390(7) -0.0013(6) -0.0035(5) -0.0061(6)
S1 0.0473(2) 0.0403(2) 0.0304(2) -0.00100(16) 0.00287(16) -0.00864(16)

loop_
_atom_type_symbol
_atom_type_description
_atom_type_scat_dispersion_real
_atom_type_scat_dispersion_imag
_atom_type_scat_source
C C 0.0033 0.0016 'International Tables Vol C Tables 4.2.6.8 and 6.1.1.4'
H H 0 0 'International Tables Vol C Tables 4.2.6.8 and 6.1.1.4'
N N 0.0061 0.0033 'International Tables Vol C Tables 4.2.6.8 and 6.1.1.4'
O O 0.0106 0.006 'International Tables Vol C Tables 4.2.6.8 and 6.1.1.4'
S S 0.1246 0.1234 'International Tables Vol C Tables 4.2.6.8 and 6.1.1.4'

loop_
_geom_angle_atom_site_label_1
_geom_angle_atom_site_label_2
_geom_angle_atom_site_label_3
_geom_angle
O1 C1 C2 111.59(16)
O1 C1 H1A 109.3
C2 C1 H1A 109.3
O1 C1 H1B 109.3
C2 C1 H1B 109.3
H1A C1 H1B 108
N1 C2 C1 107.77(15)
N1 C2 H2A 110.2
C1 C2 H2A 110.2
N1 C2 H2B 110.2
C1 C2 H2B 110.2
H2A C2 H2B 108.5
C4 C3 N2 122.21(19)
C4 C3 H3 118.9
N2 C3 H3 118.9
C3 C4 C5 126.46(18)
C3 C4 H4 116.8
C5 C4 H4 116.8
C6 C5 C14 116.83(17)
C6 C5 C4 123.71(17)
C14 C5 C4 119.45(17)
C7 C6 C5 121.97(17)
C7 C6 H6 119
C5 C6 H6 119
C8 C7 C6 119.44(18)
C8 C7 H7 120.3
C6 C7 H7 120.3
O2 C8 C15 116.20(16)
O2 C8 C7 124.19(17)
C15 C8 C7 119.61(18)
O2 C9 H9A 109.5
O2 C9 H9B 109.5
H9A C9 H9B 109.5
O2 C9 H9C 109.5
H9A C9 H9C 109.5
H9B C9 H9C 109.5
C11 C10 C19 120.4(2)
C11 C10 H10 119.8
C19 C10 H10 119.8
C10 C11 C12 121.1(2)
C10 C11 H11 119.5
C12 C11 H11 119.5
C13 C12 C11 118.1(2)
C13 C12 H12 121
C11 C12 H12 121
C18 C13 C12 121.64(18)
C18 C13 S1 116.63(15)
C12 C13 S1 121.64(16)
C15 C14 C5 122.01(18)
C15 C14 H14 119
C5 C14 H14 119
C14 C15 C8 120.13(18)
C14 C15 H15 119.9
C8 C15 H15 119.9
O1 C16 C17 111.30(17)
O1 C16 H16A 109.4
C17 C16 H16A 109.4
O1 C16 H16B 109.4
C17 C16 H16B 109.4
H16A C16 H16B 108
N1 C17 C16 108.48(15)
N1 C17 H17A 110
C16 C17 H17A 110
N1 C17 H17B 110
C16 C17 H17B 110
H17A C17 H17B 108.4
C13 C18 C19 118.8(2)
C13 C18 H18 120.6
C19 C18 H18 120.6
C10 C19 C18 120.1(2)
C10 C19 H19 120
C18 C19 H19 120
C2 N1 C17 111.60(14)
C2 N1 S1 117.43(12)
C17 N1 S1 116.23(11)
C3 N2 S1 116.25(13)
C1 O1 C16 110.00(15)
C8 O2 C9 117.44(15)
O3 S1 N2 122.06(9)
O3 S1 N1 104.67(8)
N2 S1 N1 108.29(8)
O3 S1 C13 109.37(9)
N2 S1 C13 104.64(9)
N1 S1 C13 107.08(8)

loop_
_geom_bond_atom_site_label_1
_geom_bond_atom_site_label_2
_geom_bond_distance
C1 O1 1.420(2)
C1 C2 1.512(3)
C1 H1A 0.99
C1 H1B 0.99
C2 N1 1.472(2)
C2 H2A 0.99
C2 H2B 0.99
C3 C4 1.321(3)
C3 N2 1.425(2)
C3 H3 0.95
C4 C5 1.469(3)
C4 H4 0.95
C5 C6 1.393(3)
C5 C14 1.397(3)
C6 C7 1.390(3)
C6 H6 0.95
C7 C8 1.389(2)
C7 H7 0.95
C8 O2 1.369(2)
C8 C15 1.384(3)
C9 O2 1.416(3)
C9 H9A 0.98
C9 H9B 0.98
C9 H9C 0.98
C10 C11 1.368(4)
C10 C19 1.376(4)
C10 H10 0.95
C11 C12 1.390(3)
C11 H11 0.95
C12 C13 1.387(3)
C12 H12 0.95
C13 C18 1.383(3)
C13 S1 1.7666(18)
C14 C15 1.375(3)
C14 H14 0.95
C15 H15 0.95
C16 O1 1.421(2)
C16 C17 1.517(3)
C16 H16A 0.99
C16 H16B 0.99
C17 N1 1.476(2)
C17 H17A 0.99
C17 H17B 0.99
C18 C19 1.395(3)
C18 H18 0.95
C19 H19 0.95
N1 S1 1.6561(14)
N2 S1 1.5189(16)
O3 S1 1.4424(14)

loop_
_geom_torsion_atom_site_label_1
_geom_torsion_atom_site_label_2
_geom_torsion_atom_site_label_3
_geom_torsion_atom_site_label_4
_geom_torsion
O1 C1 C2 N1 58.8(2)
N2 C3 C4 C5 -175.57(16)
C3 C4 C5 C6 9.3(3)
C3 C4 C5 C14 -170.14(19)
C14 C5 C6 C7 0.8(3)
C4 C5 C6 C7 -178.71(17)
C5 C6 C7 C8 0.2(3)
C6 C7 C8 O2 179.15(18)
C6 C7 C8 C15 -0.7(3)
C19 C10 C11 C12 -0.6(4)
C10 C11 C12 C13 0.5(3)
C11 C12 C13 C18 0.1(3)
C11 C12 C13 S1 -176.29(16)
C6 C5 C14 C15 -1.2(3)
C4 C5 C14 C15 178.29(18)
C5 C14 C15 C8 0.7(3)
O2 C8 C15 C14 -179.58(18)
C7 C8 C15 C14 0.3(3)
O1 C16 C17 N1 -57.2(2)
C12 C13 C18 C19 -0.5(3)
S1 C13 C18 C19 176.03(19)
C11 C10 C19 C18 0.1(4)
C13 C18 C19 C10 0.4(4)
C1 C2 N1 C17 -56.8(2)
C1 C2 N1 S1 165.33(13)
C16 C17 N1 C2 56.4(2)
C16 C17 N1 S1 -165.23(14)
C4 C3 N2 S1 -152.46(16)
C2 C1 O1 C16 -61.0(2)
C17 C16 O1 C1 59.9(2)
C15 C8 O2 C9 173.44(19)
C7 C8 O2 C9 -6.4(3)
C3 N2 S1 O3 -50.28(17)
C3 N2 S1 N1 71.16(16)
C3 N2 S1 C13 -174.89(14)
C2 N1 S1 O3 -42.26(15)
C17 N1 S1 O3 -178.18(13)
C2 N1 S1 N2 -173.89(13)
C17 N1 S1 N2 50.20(15)
C2 N1 S1 C13 73.78(15)
C17 N1 S1 C13 -62.13(15)
C18 C13 S1 O3 25.36(18)
C12 C13 S1 O3 -158.09(15)
C18 C13 S1 N2 157.68(16)
C12 C13 S1 N2 -25.77(18)
C18 C13 S1 N1 -87.52(17)
C12 C13 S1 N1 89.03(16)
